data_7157084
loop_
_publ_author_name
'Amiri, Kamran'
'Khosravi, Hormoz'
'Balalaie, Saeed'
'Golmohammadi, Farhad'
'Anwar, Muhammad U.'
'Al-Harrasi, Ahmed'

_publ_section_title
;
 Regio- and chemo-selective cyclization of allenic-Ugi products for the
 synthesis of 3-pyrroline skeletons.
;
_journal_issue 39
_journal_name_full 'Organic &amp; biomolecular chemistry'
_journal_page_first 8858
_journal_page_last 8870
_journal_paper_doi 10.1039/c9ob01963d
_journal_volume 17
_journal_year 2019
_chemical_formula_moiety 'C23 H26 N2 O2'
_chemical_formula_sum 'C23 H26 N2 O2'
_chemical_formula_weight 362.46
_space_group_crystal_system monoclinic
_space_group_IT_number 14
_space_group_name_Hall '-P 2yn'
_space_group_name_H-M_alt 'P 1 21/n 1'
_symmetry_space_group_name_Hall '-P 2yn'
_symmetry_space_group_name_H-M 'P 1 21/n 1'
_atom_sites_solution_hydrogens mixed
_audit_creation_method SHELXL-2016/6
_audit_update_record
;
2019-03-19 deposited with the CCDC.    2019-09-18 downloaded from the CCDC.
;
_cell_angle_alpha 90
_cell_angle_beta 92.720(3)
_cell_angle_gamma 90
_cell_formula_units_Z 4
_cell_length_a 11.5219(11)
_cell_length_b 11.4926(9)
_cell_length_c 15.5242(14)
_cell_measurement_reflns_used 9900
_cell_measurement_temperature 296(2)
_cell_measurement_theta_max 26.40
_cell_measurement_theta_min 3.17
_cell_volume 2053.3(3)
_computing_cell_refinement 'Bruker SAINT'
_computing_data_collection 'Bruker APEX2'
_computing_data_reduction 'Bruker SAINT'
_computing_molecular_graphics 'Bruker SHELXTL'
_computing_publication_material 'Bruker SHELXTL'
_computing_structure_refinement 'SHELXL-2014 (Sheldrick 2014)'
_computing_structure_solution 'SHELXS-97 (Sheldrick 2008)'
_diffrn_ambient_temperature 296(2)
_diffrn_measured_fraction_theta_full 0.994
_diffrn_measured_fraction_theta_max 0.992
_diffrn_measurement_device_type 'Bruker APEX-II CCD'
_diffrn_measurement_method 'Bruker APEX-II CCD'
_diffrn_radiation_type MoK\a
_diffrn_radiation_wavelength 0.71073
_diffrn_reflns_av_R_equivalents 0.0409
_diffrn_reflns_av_unetI/netI 0.0245
_diffrn_reflns_Laue_measured_fraction_full 0.994
_diffrn_reflns_Laue_measured_fraction_max 0.992
_diffrn_reflns_limit_h_max 14
_diffrn_reflns_limit_h_min -13
_diffrn_reflns_limit_k_max 14
_diffrn_reflns_limit_k_min -14
_diffrn_reflns_limit_l_max 19
_diffrn_reflns_limit_l_min -19
_diffrn_reflns_number 29035
_diffrn_reflns_point_group_measured_fraction_full 0.994
_diffrn_reflns_point_group_measured_fraction_max 0.992
_diffrn_reflns_theta_full 25.242
_diffrn_reflns_theta_max 26.436
_diffrn_reflns_theta_min 3.169
_exptl_absorpt_coefficient_mu 0.075
_exptl_absorpt_correction_T_max 0.7454
_exptl_absorpt_correction_T_min 0.6766
_exptl_absorpt_correction_type multi-scan
_exptl_absorpt_process_details sadabs
_exptl_crystal_colour colorless
_exptl_crystal_density_diffrn 1.172
_exptl_crystal_description plate
_exptl_crystal_F_000 776
_exptl_crystal_size_max 0.5
_exptl_crystal_size_mid 0.2
_exptl_crystal_size_min 0.15
_refine_diff_density_max 0.674
_refine_diff_density_min -0.187
_refine_diff_density_rms 0.044
_refine_ls_extinction_coef 0.053(6)
_refine_ls_extinction_expression Fc^*^=kFc[1+0.001xFc^2^\l^3^/sin(2\q)]^-1/4^
_refine_ls_extinction_method 'SHELXL-2016/6 (Sheldrick 2016)'
_refine_ls_goodness_of_fit_ref 1.067
_refine_ls_hydrogen_treatment mixed
_refine_ls_matrix_type full
_refine_ls_number_parameters 252
_refine_ls_number_reflns 4207
_refine_ls_number_restraints 1
_refine_ls_restrained_S_all 1.067
_refine_ls_R_factor_all 0.0875
_refine_ls_R_factor_gt 0.0588
_refine_ls_shift/su_max 0.000
_refine_ls_shift/su_mean 0.000
_refine_ls_structure_factor_coef Fsqd
_refine_ls_weighting_details 'w=1/[\s^2^(Fo^2^)+(0.0741P)^2^+1.3337P] where P=(Fo^2^+2Fc^2^)/3'
_refine_ls_weighting_scheme calc
_refine_ls_wR_factor_gt 0.1456
_refine_ls_wR_factor_ref 0.1773
_reflns_Friedel_coverage 0.000
_reflns_number_gt 3062
_reflns_number_total 4207
_reflns_threshold_expression 'I > 2\s(I)'
_cod_data_source_file c9ob01963d2.cif
_cod_data_source_block KAH11_T1_1_glassrod_0m_a
_cod_depositor_comments 'Adding full bibliography for 7157084--7157085.cif.'
_cod_database_code 7157084
_shelx_shelxl_version_number 2016/6
_shelx_space_group_comment
;
The symmetry employed for this shelxl refinement is uniquely defined
by the following loop, which should always be used as a source of
symmetry information in preference to the above space-group names.
They are only intended as comments.
;

loop_
_space_group_symop_operation_xyz
'x, y, z'
'-x+1/2, y+1/2, -z+1/2'
'-x, -y, -z'
'x-1/2, -y-1/2, z-1/2'

loop_
_atom_site_label
_atom_site_type_symbol
_atom_site_fract_x
_atom_site_fract_y
_atom_site_fract_z
_atom_site_U_iso_or_equiv
_atom_site_adp_type
_atom_site_occupancy
_atom_site_site_symmetry_order
_atom_site_calc_flag
_atom_site_refinement_flags_posn
_atom_site_refinement_flags_adp
O1 O 0.67271(13) 0.78686(12) 0.26583(11) 0.0487(4) Uani 1 1 d . .
O2 O 0.4273(2) 0.51993(15) 0.18529(12) 0.0719(6) Uani 1 1 d . .
N1 N 0.64067(14) 0.60298(14) 0.31134(11) 0.0373(4) Uani 1 1 d . .
N2 N 0.47247(17) 0.71034(16) 0.17325(12) 0.0453(5) Uani 1 1 d D .
H2A H 0.5119(19) 0.7614(17) 0.2003(15) 0.054 Uiso 1 1 d D U
C1 C 0.51155(16) 0.61420(16) 0.31197(13) 0.0347(4) Uani 1 1 d . .
C2 C 0.47987(19) 0.50250(18) 0.35805(14) 0.0437(5) Uani 1 1 d . .
C3 C 0.5733(2) 0.44361(19) 0.38314(15) 0.0512(6) Uani 1 1 d . .
H3 H 0.570751 0.375380 0.415204 0.061 Uiso 1 1 calc R U
C4 C 0.6829(2) 0.49590(19) 0.35563(17) 0.0507(6) Uani 1 1 d . .
H4A H 0.722244 0.444927 0.316625 0.061 Uiso 1 1 calc R U
H4B H 0.735048 0.513938 0.404734 0.061 Uiso 1 1 calc R U
C5 C 0.3559(2) 0.4726(2) 0.3733(2) 0.0650(7) Uani 1 1 d . .
H5A H 0.313569 0.463712 0.318969 0.097 Uiso 1 1 calc R U
H5B H 0.321636 0.533782 0.405688 0.097 Uiso 1 1 calc R U
H5C H 0.353100 0.401082 0.405149 0.097 Uiso 1 1 calc R U
C6 C 0.5339(2) 0.75354(19) 0.43691(14) 0.0444(5) Uani 1 1 d . .
H6 H 0.607382 0.722402 0.449001 0.053 Uiso 1 1 calc R U
C7 C 0.4899(2) 0.8360(2) 0.49189(15) 0.0533(6) Uani 1 1 d . .
H7 H 0.533907 0.859458 0.540581 0.064 Uiso 1 1 calc R U
C8 C 0.3816(2) 0.8832(2) 0.47477(17) 0.0562(6) Uani 1 1 d . .
H8 H 0.352017 0.937810 0.512080 0.067 Uiso 1 1 calc R U
C9 C 0.3174(2) 0.8493(2) 0.40244(17) 0.0559(6) Uani 1 1 d . .
H9 H 0.244699 0.882086 0.390057 0.067 Uiso 1 1 calc R U
C10 C 0.36084(18) 0.7660(2) 0.34762(15) 0.0468(5) Uani 1 1 d . .
H10 H 0.316285 0.742694 0.299130 0.056 Uiso 1 1 calc R U
C11 C 0.46955(17) 0.71702(17) 0.36414(13) 0.0359(4) Uani 1 1 d . .
C12 C 0.46476(18) 0.61058(18) 0.21634(13) 0.0401(5) Uani 1 1 d . .
C13 C 0.4580(2) 0.7252(2) 0.07879(15) 0.0536(6) Uani 1 1 d . .
C14 C 0.3387(3) 0.6845(3) 0.04650(19) 0.0753(9) Uani 1 1 d . .
H14A H 0.327559 0.702299 -0.013739 0.113 Uiso 1 1 calc R U
H14B H 0.280385 0.723347 0.078043 0.113 Uiso 1 1 calc R U
H14C H 0.332445 0.601954 0.054741 0.113 Uiso 1 1 calc R U
C15 C 0.4686(4) 0.8549(3) 0.0627(2) 0.0974(12) Uani 1 1 d . .
H15A H 0.455022 0.870471 0.002330 0.146 Uiso 1 1 calc R U
H15B H 0.545306 0.880445 0.080763 0.146 Uiso 1 1 calc R U
H15C H 0.412350 0.895750 0.094883 0.146 Uiso 1 1 calc R U
C16 C 0.5532(3) 0.6574(4) 0.0369(2) 0.0977(13) Uani 1 1 d . .
H16A H 0.542831 0.663156 -0.024703 0.147 Uiso 1 1 calc R U
H16B H 0.549462 0.577169 0.053768 0.147 Uiso 1 1 calc R U
H16C H 0.627530 0.688932 0.055029 0.147 Uiso 1 1 calc R U
C17 C 0.71019(17) 0.68935(16) 0.28392(13) 0.0369(5) Uani 1 1 d . .
C18 C 0.83567(17) 0.66210(17) 0.27220(13) 0.0370(5) Uani 1 1 d . .
C19 C 0.91877(19) 0.7447(2) 0.29587(15) 0.0472(5) Uani 1 1 d . .
H19 H 0.896643 0.813448 0.322119 0.057 Uiso 1 1 calc R U
C20 C 1.0345(2) 0.7254(3) 0.28064(18) 0.0613(7) Uani 1 1 d . .
H20 H 1.089962 0.780739 0.297358 0.074 Uiso 1 1 calc R U
C21 C 1.0679(2) 0.6243(2) 0.24069(18) 0.0592(7) Uani 1 1 d . .
H21 H 1.145870 0.610945 0.231331 0.071 Uiso 1 1 calc R U
C22 C 0.9859(2) 0.5435(2) 0.21483(16) 0.0556(6) Uani 1 1 d . .
H22 H 1.008278 0.475940 0.187119 0.067 Uiso 1 1 calc R U
C23 C 0.8697(2) 0.56212(18) 0.22984(15) 0.0458(5) Uani 1 1 d . .
H23 H 0.814377 0.507502 0.211493 0.055 Uiso 1 1 calc R U

loop_
_atom_site_aniso_label
_atom_site_aniso_U_11
_atom_site_aniso_U_22
_atom_site_aniso_U_33
_atom_site_aniso_U_23
_atom_site_aniso_U_13
_atom_site_aniso_U_12
O1 0.0427(8) 0.0316(7) 0.0724(11) 0.0081(7) 0.0091(7) 0.0000(6)
O2 0.1089(16) 0.0466(10) 0.0582(11) -0.0055(8) -0.0185(10) -0.0183(10)
N1 0.0347(9) 0.0310(8) 0.0464(10) 0.0052(7) 0.0052(7) 0.0006(7)
N2 0.0555(12) 0.0412(10) 0.0389(10) 0.0016(8) -0.0004(8) -0.0021(8)
C1 0.0311(10) 0.0340(10) 0.0395(10) 0.0010(8) 0.0052(8) -0.0048(8)
C2 0.0471(12) 0.0386(11) 0.0456(11) 0.0054(9) 0.0057(9) -0.0119(9)
C3 0.0599(14) 0.0391(11) 0.0551(13) 0.0150(10) 0.0084(11) -0.0047(10)
C4 0.0502(13) 0.0403(11) 0.0619(14) 0.0175(10) 0.0065(11) 0.0044(10)
C5 0.0532(15) 0.0601(15) 0.0822(18) 0.0178(14) 0.0094(13) -0.0202(12)
C6 0.0472(12) 0.0425(11) 0.0432(11) 0.0015(9) -0.0011(9) -0.0035(9)
C7 0.0676(16) 0.0493(13) 0.0430(12) -0.0083(10) 0.0013(11) -0.0111(11)
C8 0.0617(15) 0.0491(13) 0.0593(14) -0.0139(11) 0.0207(12) -0.0060(11)
C9 0.0387(12) 0.0583(14) 0.0720(16) -0.0108(12) 0.0153(11) 0.0017(10)
C10 0.0337(11) 0.0541(13) 0.0528(13) -0.0110(10) 0.0034(9) -0.0019(9)
C11 0.0352(10) 0.0335(10) 0.0393(10) 0.0003(8) 0.0043(8) -0.0064(8)
C12 0.0411(11) 0.0380(11) 0.0413(11) -0.0030(9) 0.0011(9) -0.0013(8)
C13 0.0546(14) 0.0666(15) 0.0396(12) 0.0076(11) 0.0024(10) 0.0052(12)
C14 0.0626(17) 0.103(2) 0.0587(16) 0.0039(16) -0.0138(13) 0.0079(16)
C15 0.135(3) 0.084(2) 0.072(2) 0.0368(18) -0.008(2) -0.015(2)
C16 0.076(2) 0.161(4) 0.0583(17) 0.000(2) 0.0211(15) 0.035(2)
C17 0.0367(10) 0.0313(9) 0.0429(11) 0.0008(8) 0.0049(8) -0.0014(8)
C18 0.0353(10) 0.0355(10) 0.0402(10) 0.0038(8) 0.0026(8) -0.0008(8)
C19 0.0431(12) 0.0455(12) 0.0528(13) -0.0077(10) 0.0000(9) -0.0034(9)
C20 0.0383(12) 0.0717(17) 0.0731(17) -0.0032(13) -0.0055(11) -0.0116(12)
C21 0.0359(12) 0.0729(17) 0.0694(16) 0.0086(13) 0.0074(11) 0.0061(11)
C22 0.0559(14) 0.0520(13) 0.0602(14) 0.0020(11) 0.0173(11) 0.0117(11)
C23 0.0462(12) 0.0366(11) 0.0550(13) -0.0008(9) 0.0074(10) -0.0029(9)

loop_
_atom_type_symbol
_atom_type_description
_atom_type_scat_dispersion_real
_atom_type_scat_dispersion_imag
_atom_type_scat_source
C C 0.0033 0.0016 'International Tables Vol C Tables 4.2.6.8 and 6.1.1.4'
H H 0.0000 0.0000 'International Tables Vol C Tables 4.2.6.8 and 6.1.1.4'
N N 0.0061 0.0033 'International Tables Vol C Tables 4.2.6.8 and 6.1.1.4'
O O 0.0106 0.0060 'International Tables Vol C Tables 4.2.6.8 and 6.1.1.4'

loop_
_geom_angle_atom_site_label_1
_geom_angle_atom_site_label_2
_geom_angle_atom_site_label_3
_geom_angle
C17 N1 C4 124.58(17)
C17 N1 C1 122.82(16)
C4 N1 C1 111.99(15)
C12 N2 C13 126.18(19)
C12 N2 H2A 113.3(18)
C13 N2 H2A 116.6(18)
N1 C1 C2 101.04(15)
N1 C1 C11 114.32(15)
C2 C1 C11 108.35(16)
N1 C1 C12 106.95(15)
C2 C1 C12 110.23(16)
C11 C1 C12 115.04(16)
C3 C2 C5 127.4(2)
C3 C2 C1 111.22(19)
C5 C2 C1 121.3(2)
C2 C3 C4 113.80(19)
C2 C3 H3 123.1
C4 C3 H3 123.1
C3 C4 N1 101.83(18)
C3 C4 H4A 111.4
N1 C4 H4A 111.4
C3 C4 H4B 111.4
N1 C4 H4B 111.4
H4A C4 H4B 109.3
C2 C5 H5A 109.5
C2 C5 H5B 109.5
H5A C5 H5B 109.5
C2 C5 H5C 109.5
H5A C5 H5C 109.5
H5B C5 H5C 109.5
C11 C6 C7 120.7(2)
C11 C6 H6 119.6
C7 C6 H6 119.6
C8 C7 C6 120.4(2)
C8 C7 H7 119.8
C6 C7 H7 119.8
C9 C8 C7 119.7(2)
C9 C8 H8 120.1
C7 C8 H8 120.1
C8 C9 C10 120.0(2)
C8 C9 H9 120.0
C10 C9 H9 120.0
C11 C10 C9 121.0(2)
C11 C10 H10 119.5
C9 C10 H10 119.5
C10 C11 C6 118.14(19)
C10 C11 C1 121.55(18)
C6 C11 C1 119.77(18)
O2 C12 N2 124.6(2)
O2 C12 C1 120.05(18)
N2 C12 C1 115.32(17)
N2 C13 C14 110.5(2)
N2 C13 C16 108.5(2)
C14 C13 C16 111.3(3)
N2 C13 C15 105.7(2)
C14 C13 C15 109.2(3)
C16 C13 C15 111.6(3)
C13 C14 H14A 109.5
C13 C14 H14B 109.5
H14A C14 H14B 109.5
C13 C14 H14C 109.5
H14A C14 H14C 109.5
H14B C14 H14C 109.5
C13 C15 H15A 109.5
C13 C15 H15B 109.5
H15A C15 H15B 109.5
C13 C15 H15C 109.5
H15A C15 H15C 109.5
H15B C15 H15C 109.5
C13 C16 H16A 109.5
C13 C16 H16B 109.5
H16A C16 H16B 109.5
C13 C16 H16C 109.5
H16A C16 H16C 109.5
H16B C16 H16C 109.5
O1 C17 N1 122.18(18)
O1 C17 C18 119.57(17)
N1 C17 C18 118.20(16)
C19 C18 C23 119.00(19)
C19 C18 C17 118.89(18)
C23 C18 C17 121.73(18)
C20 C19 C18 120.3(2)
C20 C19 H19 119.9
C18 C19 H19 119.9
C21 C20 C19 120.2(2)
C21 C20 H20 119.9
C19 C20 H20 119.9
C22 C21 C20 119.9(2)
C22 C21 H21 120.0
C20 C21 H21 120.0
C21 C22 C23 120.2(2)
C21 C22 H22 119.9
C23 C22 H22 119.9
C22 C23 C18 120.3(2)
C22 C23 H23 119.9
C18 C23 H23 119.9

loop_
_geom_bond_atom_site_label_1
_geom_bond_atom_site_label_2
_geom_bond_distance
O1 C17 1.229(2)
O2 C12 1.218(3)
N1 C17 1.357(2)
N1 C4 1.481(3)
N1 C1 1.494(2)
N2 C12 1.333(3)
N2 C13 1.478(3)
N2 H2A 0.842(10)
C1 C2 1.522(3)
C1 C11 1.524(3)
C1 C12 1.556(3)
C2 C3 1.315(3)
C2 C5 1.499(3)
C3 C4 1.480(3)
C3 H3 0.9300
C4 H4A 0.9700
C4 H4B 0.9700
C5 H5A 0.9600
C5 H5B 0.9600
C5 H5C 0.9600
C6 C11 1.387(3)
C6 C7 1.387(3)
C6 H6 0.9300
C7 C8 1.375(4)
C7 H7 0.9300
C8 C9 1.372(4)
C8 H8 0.9300
C9 C10 1.390(3)
C9 H9 0.9300
C10 C11 1.386(3)
C10 H10 0.9300
C13 C14 1.515(4)
C13 C16 1.517(4)
C13 C15 1.517(4)
C14 H14A 0.9600
C14 H14B 0.9600
C14 H14C 0.9600
C15 H15A 0.9600
C15 H15B 0.9600
C15 H15C 0.9600
C16 H16A 0.9600
C16 H16B 0.9600
C16 H16C 0.9600
C17 C18 1.499(3)
C18 C19 1.386(3)
C18 C23 1.390(3)
C19 C20 1.383(3)
C19 H19 0.9300
C20 C21 1.381(4)
C20 H20 0.9300
C21 C22 1.371(4)
C21 H21 0.9300
C22 C23 1.386(3)
C22 H22 0.9300
C23 H23 0.9300
